data_7152661
loop_
_publ_author_name
'McIntosh, Melissa L.'
'Naffziger, Michael R.'
'Ashburn, Bradley O.'
'Zakharov, Lev N.'
'Carter, Rich G.'

_publ_section_title
;
 Highly regioselective nitrile oxide dipolar cycloadditions with
 ortho-nitrophenyl alkynes.
;
_journal_issue 46
_journal_name_full 'Organic &amp; biomolecular chemistry'
_journal_page_first 9204
_journal_page_last 9213
_journal_paper_doi 10.1039/c2ob26267c
_journal_volume 10
_journal_year 2012
_chemical_formula_sum 'C19 H17 Cl N2 O3'
_chemical_formula_weight 356.80
_chemical_name_systematic
;

?

;
_space_group_IT_number 29
_symmetry_cell_setting orthorhombic
_symmetry_space_group_name_Hall 'P 2c -2ac'
_symmetry_space_group_name_H-M 'P c a 21'
_atom_sites_solution_hydrogens geom
_atom_sites_solution_primary direct
_atom_sites_solution_secondary difmap
_audit_creation_method SHELXLTL
_cell_angle_alpha 90.00
_cell_angle_beta 90.00
_cell_angle_gamma 90.00
_cell_formula_units_Z 4
_cell_length_a 13.6753(18)
_cell_length_b 8.3473(11)
_cell_length_c 15.493(2)
_cell_measurement_reflns_used 1415
_cell_measurement_temperature 173(2)
_cell_measurement_theta_max 21.21
_cell_measurement_theta_min 2.44
_cell_volume 1768.6(4)
_computing_cell_refinement 'Bruker SAINT'
_computing_data_collection 'Bruker SMART'
_computing_data_reduction 'Bruker SAINT'
_computing_molecular_graphics 'Bruker SHELXTL'
_computing_publication_material 'Bruker SHELXTL'
_computing_structure_refinement 'Bruker SHELXTL'
_computing_structure_solution 'Bruker SHELXTL'
_diffrn_ambient_temperature 173(2)
_diffrn_measured_fraction_theta_full 1.000
_diffrn_measured_fraction_theta_max 1.000
_diffrn_measurement_device_type 'CCD area detector Bruker apex'
_diffrn_measurement_method 'phi and omega scans'
_diffrn_radiation_monochromator graphite
_diffrn_radiation_source 'fine-focus sealed tube'
_diffrn_radiation_type MoK\a
_diffrn_radiation_wavelength 0.71073
_diffrn_reflns_av_R_equivalents 0.0443
_diffrn_reflns_av_sigmaI/netI 0.0512
_diffrn_reflns_limit_h_max 17
_diffrn_reflns_limit_h_min -12
_diffrn_reflns_limit_k_max 10
_diffrn_reflns_limit_k_min -10
_diffrn_reflns_limit_l_max 16
_diffrn_reflns_limit_l_min -19
_diffrn_reflns_number 9680
_diffrn_reflns_theta_full 27.00
_diffrn_reflns_theta_max 27.00
_diffrn_reflns_theta_min 2.44
_exptl_absorpt_coefficient_mu 0.236
_exptl_absorpt_correction_T_max 0.9860
_exptl_absorpt_correction_T_min 0.9499
_exptl_absorpt_correction_type multi-scan
_exptl_absorpt_process_details SADABS
_exptl_crystal_colour cololress
_exptl_crystal_density_diffrn 1.340
_exptl_crystal_density_method 'not measured'
_exptl_crystal_description block
_exptl_crystal_F_000 744
_exptl_crystal_size_max 0.22
_exptl_crystal_size_mid 0.14
_exptl_crystal_size_min 0.06
_refine_diff_density_max 0.253
_refine_diff_density_min -0.209
_refine_diff_density_rms 0.047
_refine_ls_abs_structure_details 'Flack H D (1983), Acta Cryst. A39, 876-881'
_refine_ls_abs_structure_Flack 0.22(14)
_refine_ls_extinction_method none
_refine_ls_goodness_of_fit_ref 1.027
_refine_ls_hydrogen_treatment constr
_refine_ls_matrix_type full
_refine_ls_number_parameters 244
_refine_ls_number_reflns 3413
_refine_ls_number_restraints 9
_refine_ls_restrained_S_all 1.032
_refine_ls_R_factor_all 0.0766
_refine_ls_R_factor_gt 0.0541
_refine_ls_shift/su_max 0.001
_refine_ls_shift/su_mean 0.000
_refine_ls_structure_factor_coef Fsqd
_refine_ls_weighting_details 'calc w=1/[\s^2^(Fo^2^)+(0.0766P)^2^+0.2384P] where P=(Fo^2^+2Fc^2^)/3'
_refine_ls_weighting_scheme calc
_refine_ls_wR_factor_gt 0.1323
_refine_ls_wR_factor_ref 0.1484
_reflns_number_gt 2618
_reflns_number_total 3413
_reflns_threshold_expression >2sigma(I)
_cod_data_source_file c2ob26267c.txt
_cod_data_source_block rc45a
_cod_depositor_comments
;
The following automatic conversions were performed:

'_symmetry_cell_setting' value 'Orthorhombic' changed to
'orthorhombic' according to
/home/saulius/struct/CIF-dictionaries/cif_core.dic dictionary named
'cif_core.dic' version 2.4.2 from 2011-04-26.

Automatic conversion script
Id: cif_fix_values 1891 2012-01-12 08:04:46Z andrius 
;
_cod_original_cell_volume 1768.5(4)
_cod_original_sg_symbol_H-M Pca2(1)
_cod_database_code 7152661

loop_
_symmetry_equiv_pos_as_xyz
'x, y, z'
'-x, -y, z+1/2'
'x+1/2, -y, z'
'-x+1/2, y, z+1/2'

loop_
_atom_site_label
_atom_site_type_symbol
_atom_site_fract_x
_atom_site_fract_y
_atom_site_fract_z
_atom_site_U_iso_or_equiv
_atom_site_adp_type
_atom_site_occupancy
_atom_site_symmetry_multiplicity
_atom_site_calc_flag
_atom_site_refinement_flags
_atom_site_disorder_assembly
_atom_site_disorder_group
N1 N 1.2425(2) 0.6509(4) 1.0797(3) 0.0521(10) Uani 1 1 d . . .
O1 O 1.18046(17) 0.7599(3) 1.03637(19) 0.0496(8) Uani 1 1 d . . .
Cl1 Cl 1.00544(18) 0.6201(3) 0.89168(13) 0.0557(7) Uani 0.717(6) 1 d PD A 1
C1 C 0.9707(2) 0.8001(4) 0.9436(2) 0.0373(8) Uani 0.50 1 d PD A 1
C1A C 0.9707(2) 0.8001(4) 0.9436(2) 0.0373(8) Uani 0.50 1 d PD A 2
N2A N 0.9907(15) 0.6647(17) 0.8966(12) 0.042(6) Uiso 0.283(6) 1 d PD A 2
O2A O 0.9914(13) 0.538(2) 0.9374(14) 0.114(6) Uiso 0.283(6) 1 d PD A 2
O3A O 0.9937(15) 0.675(3) 0.8187(14) 0.153(9) Uiso 0.283(6) 1 d PD A 2
C2 C 0.9044(2) 0.9019(5) 0.9048(3) 0.0480(11) Uani 1 1 d . . .
H2A H 0.8778 0.8762 0.8498 0.058 Uiso 1 1 calc R A 1
C3 C 0.8773(3) 1.0395(5) 0.9457(3) 0.0559(13) Uani 1 1 d . A .
H3A H 0.8319 1.1097 0.9188 0.067 Uiso 1 1 calc R . .
C4 C 0.9147(3) 1.0782(5) 1.0253(3) 0.0499(11) Uani 1 1 d . . .
H4A H 0.8950 1.1736 1.0538 0.060 Uiso 1 1 calc R A 1
N2 N 1.0162(6) 1.0294(9) 1.1488(6) 0.039(2) Uani 0.717(6) 1 d PD A 1
O2 O 1.0834(4) 0.9456(6) 1.1815(3) 0.0699(15) Uani 0.717(6) 1 d PD A 1
O3 O 0.9779(4) 1.1335(5) 1.1843(3) 0.0727(16) Uani 0.717(6) 1 d PD A 1
C5 C 0.9816(2) 0.9761(4) 1.0633(3) 0.0346(8) Uani 0.50 1 d PD A 1
Cl1A Cl 1.0340(8) 1.0136(13) 1.1673(6) 0.058(3) Uiso 0.283(6) 1 d PD A 2
C5A C 0.9816(2) 0.9761(4) 1.0633(3) 0.0346(8) Uani 0.50 1 d PD A 2
C6 C 1.0125(2) 0.8338(4) 1.0232(2) 0.0295(7) Uani 1 1 d . . .
C7 C 1.0875(2) 0.7273(4) 1.0613(2) 0.0284(7) Uani 1 1 d . A .
C8 C 1.0844(2) 0.6037(4) 1.1154(2) 0.0310(7) Uani 1 1 d . . .
C9 C 0.9978(3) 0.5284(6) 1.1562(4) 0.0759(19) Uani 1 1 d . A .
H9A H 0.9383 0.5831 1.1367 0.114 Uiso 1 1 calc R . .
H9B H 1.0030 0.5373 1.2191 0.114 Uiso 1 1 calc R . .
H9C H 0.9946 0.4152 1.1399 0.114 Uiso 1 1 calc R . .
C10 C 1.1854(2) 0.5609(4) 1.1265(2) 0.0292(7) Uani 1 1 d . A .
C11 C 1.2278(2) 0.4368(4) 1.1838(2) 0.0285(7) Uani 1 1 d . . .
C12 C 1.2555(2) 0.4763(4) 1.2674(3) 0.0340(8) Uani 1 1 d . A .
C13 C 1.2994(2) 0.3607(4) 1.3191(2) 0.0356(8) Uani 1 1 d . . .
H13A H 1.3188 0.3882 1.3761 0.043 Uiso 1 1 calc R A .
C14 C 1.3157(2) 0.2056(4) 1.2894(2) 0.0301(7) Uani 1 1 d . A .
C15 C 1.2844(2) 0.1681(4) 1.2063(2) 0.0315(7) Uani 1 1 d . . .
H15A H 1.2931 0.0619 1.1857 0.038 Uiso 1 1 calc R A .
C16 C 1.2410(2) 0.2805(4) 1.1526(2) 0.0282(7) Uani 1 1 d . A .
C17 C 1.2393(4) 0.6431(5) 1.3023(3) 0.0590(12) Uani 1 1 d . . .
H17A H 1.2084 0.7095 1.2578 0.089 Uiso 1 1 calc R A .
H17B H 1.3022 0.6901 1.3186 0.089 Uiso 1 1 calc R . .
H17C H 1.1966 0.6378 1.3530 0.089 Uiso 1 1 calc R . .
C18 C 1.3655(3) 0.0839(5) 1.3460(3) 0.0433(9) Uani 1 1 d . . .
H18A H 1.3705 -0.0182 1.3151 0.065 Uiso 1 1 calc R A .
H18B H 1.3273 0.0687 1.3989 0.065 Uiso 1 1 calc R . .
H18C H 1.4312 0.1220 1.3609 0.065 Uiso 1 1 calc R . .
C19 C 1.2115(3) 0.2362(4) 1.0620(3) 0.0396(8) Uani 1 1 d . . .
H19A H 1.2266 0.1231 1.0516 0.059 Uiso 1 1 calc R A .
H19B H 1.2476 0.3028 1.0208 0.059 Uiso 1 1 calc R . .
H19C H 1.1412 0.2540 1.0547 0.059 Uiso 1 1 calc R . .

loop_
_atom_site_aniso_label
_atom_site_aniso_U_11
_atom_site_aniso_U_22
_atom_site_aniso_U_33
_atom_site_aniso_U_23
_atom_site_aniso_U_13
_atom_site_aniso_U_12
N1 0.0213(14) 0.0539(19) 0.081(3) 0.0324(18) 0.0004(15) 0.0068(14)
O1 0.0250(12) 0.0514(15) 0.072(2) 0.0307(15) 0.0080(12) 0.0035(11)
Cl1 0.0636(13) 0.0567(13) 0.0467(11) -0.0140(10) -0.0070(7) 0.0068(11)
C1 0.0278(17) 0.0444(19) 0.040(2) 0.0067(18) 0.0044(14) -0.0022(15)
C1A 0.0278(17) 0.0444(19) 0.040(2) 0.0067(18) 0.0044(14) -0.0022(15)
C2 0.0276(18) 0.071(3) 0.045(3) 0.025(2) -0.0056(16) -0.0061(18)
C3 0.030(2) 0.057(3) 0.081(4) 0.038(3) 0.005(2) 0.0086(18)
C4 0.040(2) 0.0366(19) 0.073(3) 0.014(2) 0.015(2) 0.0051(17)
N2 0.039(4) 0.027(3) 0.051(5) 0.005(3) 0.008(3) 0.006(3)
O2 0.080(3) 0.060(3) 0.070(3) -0.020(2) -0.035(3) 0.026(3)
O3 0.102(4) 0.049(2) 0.067(3) -0.020(2) 0.013(3) 0.026(2)
C5 0.0257(16) 0.0319(17) 0.046(2) 0.0050(16) 0.0058(15) 0.0008(14)
C5A 0.0257(16) 0.0319(17) 0.046(2) 0.0050(16) 0.0058(15) 0.0008(14)
C6 0.0244(15) 0.0286(15) 0.0356(18) 0.0092(14) 0.0057(14) 0.0011(13)
C7 0.0207(14) 0.0295(15) 0.0350(18) 0.0015(15) 0.0016(13) -0.0001(12)
C8 0.0196(16) 0.0312(16) 0.042(2) 0.0084(16) 0.0030(13) 0.0048(13)
C9 0.035(2) 0.074(3) 0.119(5) 0.066(3) 0.022(3) 0.011(2)
C10 0.0251(16) 0.0290(16) 0.0334(19) 0.0014(14) 0.0017(13) -0.0001(13)
C11 0.0174(14) 0.0313(15) 0.0367(19) 0.0014(15) 0.0002(12) 0.0027(12)
C12 0.0305(17) 0.0301(16) 0.041(2) -0.0038(16) -0.0045(14) 0.0039(14)
C13 0.0360(17) 0.0406(19) 0.0302(19) -0.0031(15) -0.0062(14) 0.0027(15)
C14 0.0239(15) 0.0358(18) 0.0307(18) 0.0028(15) 0.0007(13) 0.0037(13)
C15 0.0245(16) 0.0326(16) 0.037(2) -0.0022(16) 0.0040(13) 0.0043(13)
C16 0.0211(14) 0.0330(15) 0.0304(18) -0.0001(15) 0.0007(13) 0.0034(13)
C17 0.078(3) 0.037(2) 0.062(3) -0.013(2) -0.024(2) 0.014(2)
C18 0.039(2) 0.044(2) 0.048(2) 0.0050(18) -0.0019(17) 0.0147(17)
C19 0.0415(19) 0.0408(19) 0.037(2) -0.0024(17) -0.0027(16) 0.0097(15)

loop_
_atom_type_symbol
_atom_type_description
_atom_type_scat_dispersion_real
_atom_type_scat_dispersion_imag
_atom_type_scat_source
C C 0.0033 0.0016 'International Tables Vol C Tables 4.2.6.8 and 6.1.1.4'
H H 0.0000 0.0000 'International Tables Vol C Tables 4.2.6.8 and 6.1.1.4'
N N 0.0061 0.0033 'International Tables Vol C Tables 4.2.6.8 and 6.1.1.4'
O O 0.0106 0.0060 'International Tables Vol C Tables 4.2.6.8 and 6.1.1.4'
Cl Cl 0.1484 0.1585 'International Tables Vol C Tables 4.2.6.8 and 6.1.1.4'

loop_
_geom_angle_atom_site_label_1
_geom_angle_atom_site_label_2
_geom_angle_atom_site_label_3
_geom_angle
C10 N1 O1 106.0(3)
C7 O1 N1 107.3(2)
C2 C1 C6 122.2(3)
C2 C1 Cl1 120.0(3)
C6 C1 Cl1 117.8(3)
O3A N2A O2A 125(2)
C3 C2 C1 119.6(4)
C3 C2 H2A 120.2
C1 C2 H2A 120.2
C2 C3 C4 121.0(4)
C2 C3 H3A 119.5
C4 C3 H3A 119.5
C3 C4 C5 119.0(4)
C3 C4 H4A 120.5
C5 C4 H4A 120.5
O3 N2 O2 123.8(8)
O3 N2 C5 120.7(7)
O2 N2 C5 115.3(6)
C4 C5 C6 122.1(4)
C4 C5 N2 114.1(4)
C6 C5 N2 123.8(4)
C1 C6 C5 116.2(3)
C1 C6 C7 121.2(3)
C5 C6 C7 122.6(3)
C8 C7 O1 111.4(3)
C8 C7 C6 134.0(3)
O1 C7 C6 114.5(3)
C7 C8 C10 103.7(3)
C7 C8 C9 128.5(3)
C10 C8 C9 127.7(3)
C8 C9 H9A 109.5
C8 C9 H9B 109.5
H9A C9 H9B 109.5
C8 C9 H9C 109.5
H9A C9 H9C 109.5
H9B C9 H9C 109.5
N1 C10 C8 111.5(3)
N1 C10 C11 120.1(3)
C8 C10 C11 128.4(3)
C12 C11 C16 120.5(3)
C12 C11 C10 119.9(3)
C16 C11 C10 119.6(3)
C11 C12 C13 119.4(3)
C11 C12 C17 120.9(3)
C13 C12 C17 119.7(3)
C12 C13 C14 121.5(3)
C12 C13 H13A 119.2
C14 C13 H13A 119.2
C13 C14 C15 117.8(3)
C13 C14 C18 120.5(3)
C15 C14 C18 121.8(3)
C16 C15 C14 122.3(3)
C16 C15 H15A 118.9
C14 C15 H15A 118.9
C15 C16 C11 118.5(3)
C15 C16 C19 120.5(3)
C11 C16 C19 121.0(3)
C12 C17 H17A 109.5
C12 C17 H17B 109.5
H17A C17 H17B 109.5
C12 C17 H17C 109.5
H17A C17 H17C 109.5
H17B C17 H17C 109.5
C14 C18 H18A 109.5
C14 C18 H18B 109.5
H18A C18 H18B 109.5
C14 C18 H18C 109.5
H18A C18 H18C 109.5
H18B C18 H18C 109.5
C16 C19 H19A 109.5
C16 C19 H19B 109.5
H19A C19 H19B 109.5
C16 C19 H19C 109.5
H19A C19 H19C 109.5
H19B C19 H19C 109.5

loop_
_geom_bond_atom_site_label_1
_geom_bond_atom_site_label_2
_geom_bond_distance
N1 C10 1.304(4)
N1 O1 1.414(4)
O1 C7 1.356(4)
Cl1 C1 1.769(4)
C1 C2 1.381(5)
C1 C6 1.387(5)
N2A O3A 1.210(17)
N2A O2A 1.235(17)
C2 C3 1.364(6)
C2 H2A 0.9500
C3 C4 1.373(7)
C3 H3A 0.9500
C4 C5 1.381(5)
C4 H4A 0.9500
N2 O3 1.154(8)
N2 O2 1.261(10)
N2 C5 1.475(9)
C5 C6 1.405(5)
C6 C7 1.481(4)
C7 C8 1.330(4)
C8 C10 1.437(4)
C8 C9 1.483(5)
C9 H9A 0.9800
C9 H9B 0.9800
C9 H9C 0.9800
C10 C11 1.483(4)
C11 C12 1.388(5)
C11 C16 1.403(4)
C12 C13 1.392(5)
C12 C17 1.510(5)
C13 C14 1.392(5)
C13 H13A 0.9500
C14 C15 1.392(5)
C14 C18 1.505(5)
C15 C16 1.388(4)
C15 H15A 0.9500
C16 C19 1.506(5)
C17 H17A 0.9800
C17 H17B 0.9800
C17 H17C 0.9800
C18 H18A 0.9800
C18 H18B 0.9800
C18 H18C 0.9800
C19 H19A 0.9800
C19 H19B 0.9800
C19 H19C 0.9800

loop_
_geom_torsion_atom_site_label_1
_geom_torsion_atom_site_label_2
_geom_torsion_atom_site_label_3
_geom_torsion_atom_site_label_4
_geom_torsion
C10 N1 O1 C7 0.3(4)
C6 C1 C2 C3 -1.0(5)
Cl1 C1 C2 C3 179.3(3)
C1 C2 C3 C4 -0.2(6)
C2 C3 C4 C5 0.7(6)
C3 C4 C5 C6 -0.1(5)
C3 C4 C5 N2 -179.6(5)
O3 N2 C5 C4 11.3(9)
O2 N2 C5 C4 -174.2(5)
O3 N2 C5 C6 -168.2(6)
O2 N2 C5 C6 6.3(9)
C2 C1 C6 C5 1.6(5)
Cl1 C1 C6 C5 -178.7(2)
C2 C1 C6 C7 -176.6(3)
Cl1 C1 C6 C7 3.2(4)
C4 C5 C6 C1 -1.0(5)
N2 C5 C6 C1 178.4(5)
C4 C5 C6 C7 177.0(3)
N2 C5 C6 C7 -3.5(6)
N1 O1 C7 C8 -1.6(4)
N1 O1 C7 C6 178.7(3)
C1 C6 C7 C8 -92.7(5)
C5 C6 C7 C8 89.3(5)
C1 C6 C7 O1 87.0(4)
C5 C6 C7 O1 -91.0(4)
O1 C7 C8 C10 2.0(4)
C6 C7 C8 C10 -178.3(4)
O1 C7 C8 C9 -178.8(5)
C6 C7 C8 C9 0.9(7)
O1 N1 C10 C8 0.9(4)
O1 N1 C10 C11 -177.3(3)
C7 C8 C10 N1 -1.9(4)
C9 C8 C10 N1 179.0(5)
C7 C8 C10 C11 176.2(3)
C9 C8 C10 C11 -2.9(6)
N1 C10 C11 C12 87.5(4)
C8 C10 C11 C12 -90.4(4)
N1 C10 C11 C16 -91.4(4)
C8 C10 C11 C16 90.6(4)
C16 C11 C12 C13 2.0(5)
C10 C11 C12 C13 -177.0(3)
C16 C11 C12 C17 -178.5(3)
C10 C11 C12 C17 2.6(5)
C11 C12 C13 C14 -0.5(5)
C17 C12 C13 C14 -180.0(4)
C12 C13 C14 C15 -1.5(5)
C12 C13 C14 C18 178.6(3)
C13 C14 C15 C16 1.9(5)
C18 C14 C15 C16 -178.1(3)
C14 C15 C16 C11 -0.5(5)
C14 C15 C16 C19 177.8(3)
C12 C11 C16 C15 -1.6(4)
C10 C11 C16 C15 177.4(3)
C12 C11 C16 C19 -179.8(3)
C10 C11 C16 C19 -0.8(4)
